data_4133719
loop_
_publ_author_name
'Reiter, Dominik'
'Frisch, Philipp'
'Szilv\'asi, Tibor'
'Inoue, Shigeyoshi'

_publ_section_title
;
 Heavier Carbonyl Olefination: The Sila-Wittig Reaction.
;
_journal_issue 42
_journal_name_full 'Journal of the American Chemical Society'
_journal_page_first 16991
_journal_page_last 16996
_journal_paper_doi 10.1021/jacs.9b09379
_journal_volume 141
_journal_year 2019
_chemical_compound_source 'see text'
_chemical_formula_moiety 'C48 H79 N5 Si2'
_chemical_formula_sum 'C48 H79 N5 Si2'
_chemical_formula_weight 782.34
_space_group_IT_number 61
_space_group_name_Hall '-P 2ac 2ab'
_space_group_name_H-M_alt 'P b c a'
_symmetry_cell_setting orthorhombic
_symmetry_Int_Tables_number 61
_symmetry_space_group_name_Hall '-P 2ac 2ab'
_symmetry_space_group_name_H-M 'P b c a'
_atom_sites_solution_hydrogens geom
_cell_angle_alpha 90
_cell_angle_beta 90
_cell_angle_gamma 90
_cell_formula_units_Z 8
_cell_length_a 23.695(3)
_cell_length_b 18.5885(19)
_cell_length_c 25.738(2)
_cell_measurement_reflns_used 9307
_cell_measurement_temperature 100
_cell_measurement_theta_max 25.6340
_cell_measurement_theta_min 2.4834
_cell_volume 11336(2)
_computing_cell_refinement 'SAINT (Bruker, 2017)'
_computing_data_collection 'APEX III Control Software (Bruker, 2016)'
_computing_data_reduction 'SAINT (Bruker, 2017)'
_computing_molecular_graphics 'PLATON (Spek, 2011)'
_computing_publication_material 'PLATON (Spek, 2011), enCIFer (Allen, 2014)'
_computing_structure_refinement 'SHELXL2014 (Sheldrick, 2014), SHELXLE (Huebschle, 2011)'
_computing_structure_solution 'SHELXT (Sheldrick, 2015)'
_diffrn_ambient_temperature 100
_diffrn_detector ' CMOS plate '
_diffrn_detector_area_resol_mean 16
_diffrn_measured_fraction_theta_full 1.000
_diffrn_measured_fraction_theta_max 1.000
_diffrn_measurement_device ' \k-geometry diffractometer '
_diffrn_measurement_device_type ' Bruker Photon CMOS '
_diffrn_measurement_method ' phi- and omega-rotation '
_diffrn_radiation_monochromator 'Helios optic'
_diffrn_radiation_probe x-ray
_diffrn_radiation_source 'IMS microsource'
_diffrn_radiation_type MoK\a
_diffrn_radiation_wavelength 0.71073
_diffrn_reflns_av_R_equivalents 0.0533
_diffrn_reflns_av_unetI/netI 0.0116
_diffrn_reflns_limit_h_max 28
_diffrn_reflns_limit_h_min -28
_diffrn_reflns_limit_k_max 22
_diffrn_reflns_limit_k_min -22
_diffrn_reflns_limit_l_max 31
_diffrn_reflns_limit_l_min -31
_diffrn_reflns_number 488979
_diffrn_reflns_reduction_process
;
;
_diffrn_reflns_theta_full 25.24
_diffrn_reflns_theta_max 25.35
_diffrn_reflns_theta_min 2.04
_exptl_absorpt_coefficient_mu 0.093
_exptl_absorpt_correction_T_max 0.7453
_exptl_absorpt_correction_T_min 0.7246
_exptl_absorpt_correction_type multi-scan
_exptl_absorpt_process_details 'SADABS 2016/2, Bruker, 2016'
_exptl_crystal_colour 'clear colorless'
_exptl_crystal_density_diffrn 0.917
_exptl_crystal_density_method 'Not Measured'
_exptl_crystal_description fragment
_exptl_crystal_F_000 3440
_exptl_crystal_size_max 0.335
_exptl_crystal_size_mid 0.326
_exptl_crystal_size_min 0.253
_platon_squeeze_details
;
The unit cell contains 3 disordered molecules of toluene and n-hexane which were
treated as a diffuse contribution to the overall scattering without specific
atom positions by SQUEEZE/PLATON.
;
_refine_diff_density_max 0.282
_refine_diff_density_min -0.258
_refine_diff_density_rms 0.036
_refine_ls_extinction_method none
_refine_ls_goodness_of_fit_ref 1.074
_refine_ls_hydrogen_treatment constr
_refine_ls_matrix_type full
_refine_ls_number_parameters 517
_refine_ls_number_reflns 10380
_refine_ls_number_restraints 0
_refine_ls_restrained_S_all 1.074
_refine_ls_R_factor_all 0.0466
_refine_ls_R_factor_gt 0.0428
_refine_ls_shift/su_max 0.001
_refine_ls_shift/su_mean 0.000
_refine_ls_structure_factor_coef Fsqd
_refine_ls_weighting_details 'W=1/[\S^2^(FO^2^)+(0.0456P)^2^+6.2777P] WHERE P=(FO^2^+2FC^2^)/3'
_refine_ls_weighting_scheme calc
_refine_ls_wR_factor_gt 0.1062
_refine_ls_wR_factor_ref 0.1091
_reflns_number_gt 9550
_reflns_number_total 10380
_reflns_threshold_expression I>2\s(I)
_cod_data_source_file ja9b09379_si_002.cif
_cod_data_source_block compound_11
_cod_database_code 4133719

loop_
_space_group_symop_id
_space_group_symop_operation_xyz
1 x,y,z
2 1/2-x,-y,1/2+z
3 1/2+x,1/2-y,-z
4 -x,1/2+y,1/2-z
5 -x,-y,-z
6 1/2+x,y,1/2-z
7 1/2-x,1/2+y,z
8 x,1/2-y,1/2+z

loop_
_atom_site_aniso_label
_atom_site_aniso_U_11
_atom_site_aniso_U_22
_atom_site_aniso_U_33
_atom_site_aniso_U_23
_atom_site_aniso_U_13
_atom_site_aniso_U_12
Si1 0.0225(2) 0.0141(2) 0.0201(2) -0.0017(1) -0.0022(1) 0.0003(1)
Si2 0.0224(2) 0.0234(2) 0.0408(2) 0.0022(2) -0.0024(2) -0.0029(2)
N1 0.0229(6) 0.0167(6) 0.0227(6) -0.0025(4) -0.0005(5) 0.0007(5)
N2 0.0332(7) 0.0215(6) 0.0195(6) -0.0052(5) 0.0023(5) -0.0078(5)
N3 0.0264(6) 0.0171(5) 0.0187(6) -0.0027(4) -0.0008(5) -0.0021(5)
N4 0.0372(7) 0.0188(6) 0.0177(6) -0.0022(5) -0.0026(5) -0.0018(5)
N5 0.0407(7) 0.0182(6) 0.0195(6) -0.0021(5) 0.0015(5) -0.0024(5)
C1 0.0191(6) 0.0186(6) 0.0197(6) -0.0021(5) -0.0012(5) 0.0023(5)
C2 0.0465(9) 0.0232(7) 0.0271(8) -0.0059(6) 0.0038(7) -0.0148(7)
C3 0.0394(9) 0.0224(7) 0.0245(7) -0.0058(6) 0.0013(6) -0.0086(6)
C4 0.0325(8) 0.0188(7) 0.0194(7) -0.0045(5) 0.0030(6) -0.0081(6)
C5 0.0321(8) 0.0181(7) 0.0269(7) -0.0025(6) 0.0010(6) -0.0067(6)
C6 0.0353(8) 0.0236(7) 0.0302(8) -0.0044(6) 0.0068(6) -0.0016(6)
C7 0.0441(9) 0.0283(8) 0.0208(7) -0.0042(6) 0.0065(6) -0.0037(7)
C8 0.0378(9) 0.0273(8) 0.0235(7) -0.0021(6) -0.0019(6) -0.0033(6)
C9 0.0304(8) 0.0202(7) 0.0259(7) -0.0041(6) 0.0018(6) -0.0063(6)
C10 0.0346(8) 0.0326(8) 0.0315(8) -0.0005(7) -0.0020(7) -0.0005(7)
C11 0.0320(9) 0.0429(10) 0.0441(10) 0.0056(8) 0.0028(7) 0.0068(7)
C12 0.0509(12) 0.0506(12) 0.0598(12) -0.0066(10) -0.0205(10) -0.0059(9)
C13 0.0324(8) 0.0324(8) 0.0303(8) -0.0047(6) 0.0034(6) -0.0017(7)
C14 0.0358(9) 0.0385(9) 0.0398(9) -0.0021(7) -0.0017(7) 0.0027(7)
C15 0.0428(10) 0.0384(10) 0.0608(12) -0.0209(9) 0.0010(9) 0.0066(8)
C16 0.0246(7) 0.0183(7) 0.0181(6) -0.0009(5) -0.0050(5) -0.0024(5)
C17 0.0250(7) 0.0248(7) 0.0225(7) -0.0002(6) -0.0043(6) 0.0005(6)
C18 0.0292(8) 0.0392(9) 0.0238(7) -0.0019(6) 0.0008(6) 0.0009(7)
C19 0.0455(9) 0.0373(9) 0.0200(7) 0.0051(6) -0.0035(7) -0.0075(7)
C20 0.0468(9) 0.0233(7) 0.0246(7) 0.0032(6) -0.0145(7) 0.0016(7)
C21 0.0317(8) 0.0191(7) 0.0247(7) -0.0050(6) -0.0107(6) 0.0017(6)
C22 0.0318(8) 0.0368(9) 0.0293(8) 0.0032(7) -0.0038(6) 0.0111(7)
C23 0.0317(9) 0.0567(12) 0.0597(12) 0.0026(10) -0.0101(8) 0.0145(8)
C24 0.0407(9) 0.0308(9) 0.0464(10) 0.0043(7) 0.0009(8) 0.0110(7)
C25 0.0395(9) 0.0318(8) 0.0340(8) -0.0094(7) -0.0104(7) 0.0157(7)
C26 0.0674(13) 0.0419(10) 0.0428(10) -0.0110(8) -0.0251(9) 0.0308(10)
C27 0.0290(9) 0.0577(13) 0.0788(15) -0.0166(11) -0.0005(9) 0.0137(9)
C28 0.0321(8) 0.0332(9) 0.0434(9) -0.0095(7) 0.0129(7) -0.0085(7)
C29 0.0421(10) 0.0420(10) 0.0748(14) -0.0134(10) 0.0256(10) -0.0118(8)
C30 0.0513(11) 0.0488(11) 0.0497(11) -0.0231(9) 0.0230(9) -0.0188(9)
C31 0.0438(10) 0.0381(9) 0.0322(8) 0.0009(7) 0.0057(7) -0.0115(8)
C32 0.0408(9) 0.0441(10) 0.0379(9) -0.0013(8) -0.0071(7) -0.0213(8)
C33 0.0453(10) 0.0537(12) 0.0512(11) -0.0018(9) -0.0076(9) -0.0275(9)
C34 0.0650(14) 0.0915(17) 0.0428(11) 0.0095(11) -0.0192(10) -0.0430(13)
C35 0.0572(11) 0.0307(9) 0.0409(9) -0.0129(7) 0.0093(8) -0.0179(8)
C36 0.0250(9) 0.0489(12) 0.1087(18) 0.0296(12) 0.0000(10) 0.0062(8)
C37 0.0253(10) 0.0814(17) 0.148(3) 0.0481(18) -0.0065(13) 0.0073(11)
C38 0.0374(11) 0.0776(16) 0.130(2) 0.0676(17) -0.0182(13) 0.0036(11)
C39 0.0422(12) 0.0329(11) 0.171(3) 0.0114(14) 0.0250(15) 0.0136(9)
C40 0.0361(8) 0.0159(6) 0.0207(7) -0.0020(5) -0.0028(6) -0.0011(6)
C41 0.0338(8) 0.0201(7) 0.0200(7) -0.0018(5) 0.0013(6) -0.0029(6)
C42 0.0412(9) 0.0251(7) 0.0185(7) -0.0013(6) -0.0014(6) -0.0081(6)
C43 0.0418(9) 0.0239(7) 0.0190(7) 0.0011(6) -0.0039(6) -0.0048(6)
C44 0.0593(11) 0.0214(7) 0.0275(8) -0.0053(6) 0.0006(7) 0.0015(7)
C45 0.0583(11) 0.0316(8) 0.0202(7) -0.0046(6) -0.0035(7) -0.0089(8)
C46 0.0625(11) 0.0294(8) 0.0263(8) 0.0012(6) -0.0122(8) -0.0005(8)
C47 0.0286(7) 0.0157(6) 0.0206(7) -0.0008(5) -0.0023(5) 0.0019(5)
C48 0.0282(7) 0.0219(7) 0.0276(7) -0.0023(6) -0.0024(6) 0.0036(6)

loop_
_atom_site_label
_atom_site_type_symbol
_atom_site_thermal_displace_type
_atom_site_fract_x
_atom_site_fract_y
_atom_site_fract_z
_atom_site_occupancy
_atom_site_U_iso_or_equiv
_atom_site_calc_flag
_atom_site_refinement_flags
Si1 Si Uani 0.57755(2) 0.39323(2) 0.29643(2) 1.000 0.0189(1) d .
Si2 Si Uani 0.67460(2) 0.42977(2) 0.28344(2) 1.000 0.0289(1) d .
N1 N Uani 0.56712(5) 0.31070(6) 0.27044(4) 1.000 0.0208(3) d .
N2 N Uani 0.51671(5) 0.20350(6) 0.29802(4) 1.000 0.0247(4) d .
N3 N Uani 0.54215(5) 0.21140(6) 0.21635(4) 1.000 0.0207(3) d .
N4 N Uani 0.55464(5) 0.45053(6) 0.40161(4) 1.000 0.0246(4) d .
N5 N Uani 0.53967(6) 0.55406(6) 0.43311(4) 1.000 0.0261(4) d .
C1 C Uani 0.54427(5) 0.24978(7) 0.26344(5) 1.000 0.0191(3) d .
C2 C Uani 0.49912(7) 0.14085(8) 0.27243(6) 1.000 0.0323(5) d .
C3 C Uani 0.51460(7) 0.14564(8) 0.22283(6) 1.000 0.0288(4) d .
C4 C Uani 0.50531(6) 0.21457(7) 0.35253(5) 1.000 0.0236(4) d .
C5 C Uani 0.45365(6) 0.24536(7) 0.36710(6) 1.000 0.0257(4) d .
C6 C Uani 0.44122(7) 0.24922(8) 0.42018(6) 1.000 0.0297(4) d .
C7 C Uani 0.47858(7) 0.22354(8) 0.45665(6) 1.000 0.0311(5) d .
C8 C Uani 0.52948(7) 0.19401(8) 0.44134(6) 1.000 0.0295(5) d .
C9 C Uani 0.54436(6) 0.18888(8) 0.38905(6) 1.000 0.0255(4) d .
C10 C Uani 0.41153(7) 0.27278(9) 0.32729(6) 1.000 0.0329(5) d .
C11 C Uani 0.37979(7) 0.33985(10) 0.34612(7) 1.000 0.0397(6) d .
C12 C Uani 0.36935(9) 0.21376(11) 0.31250(9) 1.000 0.0538(7) d .
C13 C Uani 0.60009(7) 0.15461(9) 0.37297(6) 1.000 0.0317(5) d .
C14 C Uani 0.64627(7) 0.16374(10) 0.41390(7) 1.000 0.0380(5) d .
C15 C Uani 0.59247(8) 0.07380(10) 0.36177(8) 1.000 0.0473(6) d .
C16 C Uani 0.56202(6) 0.23615(7) 0.16668(5) 1.000 0.0203(4) d .
C17 C Uani 0.60972(6) 0.20370(8) 0.14483(5) 1.000 0.0241(4) d .
C18 C Uani 0.62689(7) 0.22665(9) 0.09575(6) 1.000 0.0307(5) d .
C19 C Uani 0.59781(7) 0.27972(9) 0.06975(6) 1.000 0.0343(5) d .
C20 C Uani 0.55020(7) 0.31032(8) 0.09151(6) 1.000 0.0316(4) d .
C21 C Uani 0.53095(6) 0.28911(7) 0.14011(6) 1.000 0.0252(4) d .
C22 C Uani 0.64204(7) 0.14298(9) 0.17118(6) 1.000 0.0326(5) d .
C23 C Uani 0.70642(7) 0.15443(11) 0.16791(8) 1.000 0.0494(6) d .
C24 C Uani 0.62657(8) 0.07067(9) 0.14606(7) 1.000 0.0393(5) d .
C25 C Uani 0.47742(7) 0.32003(9) 0.16382(6) 1.000 0.0351(5) d .
C26 C Uani 0.45931(9) 0.39194(10) 0.14052(7) 1.000 0.0507(6) d .
C27 C Uani 0.42840(8) 0.26639(12) 0.16050(9) 1.000 0.0552(7) d .
C28 C Uani 0.68425(7) 0.44689(9) 0.20918(7) 1.000 0.0362(5) d .
C29 C Uani 0.74676(8) 0.44481(11) 0.19190(9) 1.000 0.0530(7) d .
C30 C Uani 0.65212(9) 0.39135(11) 0.17645(8) 1.000 0.0499(6) d .
C31 C Uani 0.66063(8) 0.52051(9) 0.19297(6) 1.000 0.0380(5) d .
C32 C Uani 0.69293(8) 0.51758(10) 0.32207(7) 1.000 0.0409(5) d .
C33 C Uani 0.74896(8) 0.55212(11) 0.30350(8) 1.000 0.0501(6) d .
C34 C Uani 0.69967(10) 0.50159(14) 0.38067(8) 1.000 0.0664(8) d .
C35 C Uani 0.64660(8) 0.57425(9) 0.31794(7) 1.000 0.0429(6) d .
C36 C Uani 0.72141(8) 0.35008(11) 0.30635(11) 1.000 0.0609(8) d .
C37 C Uani 0.78479(9) 0.36917(15) 0.31318(13) 1.000 0.0849(12) d .
C38 C Uani 0.69963(9) 0.32100(14) 0.35818(12) 1.000 0.0817(9) d .
C39 C Uani 0.71705(9) 0.28693(11) 0.26725(13) 1.000 0.0820(11) d .
C40 C Uani 0.55292(7) 0.38738(7) 0.36726(5) 1.000 0.0242(4) d .
C41 C Uani 0.53142(6) 0.51516(7) 0.38866(5) 1.000 0.0246(4) d .
C42 C Uani 0.56647(7) 0.51541(8) 0.47213(5) 1.000 0.0283(4) d .
C43 C Uani 0.57581(7) 0.44909(8) 0.45259(5) 1.000 0.0282(4) d .
C44 C Uani 0.52332(8) 0.62893(8) 0.43829(6) 1.000 0.0361(5) d .
C45 C Uani 0.57958(8) 0.54724(9) 0.52430(6) 1.000 0.0367(5) d .
C46 C Uani 0.60325(8) 0.38471(9) 0.47661(6) 1.000 0.0394(5) d .
C47 C Uani 0.53076(6) 0.46009(7) 0.26192(5) 1.000 0.0216(4) d .
C48 C Uani 0.46758(6) 0.45232(8) 0.27230(6) 1.000 0.0259(4) d .
H2 H Uiso 0.47952 0.10169 0.28782 1.000 0.0390 c RU
H3 H Uiso 0.50808 0.11065 0.19661 1.000 0.0350 c RU
H6 H Uiso 0.40653 0.26984 0.43117 1.000 0.0360 c RU
H7 H Uiso 0.46936 0.22612 0.49253 1.000 0.0370 c RU
H8 H Uiso 0.55491 0.17682 0.46703 1.000 0.0350 c RU
H10 H Uiso 0.43298 0.28624 0.29527 1.000 0.0390 c RU
H11A H Uiso 0.40680 0.37464 0.36028 1.000 0.0590 c RU
H11B H Uiso 0.35280 0.32614 0.37322 1.000 0.0590 c RU
H11C H Uiso 0.35950 0.36161 0.31690 1.000 0.0590 c RU
H12A H Uiso 0.34344 0.23207 0.28593 1.000 0.0810 c RU
H12B H Uiso 0.34782 0.19941 0.34332 1.000 0.0810 c RU
H12C H Uiso 0.38980 0.17205 0.29880 1.000 0.0810 c RU
H13 H Uiso 0.61309 0.17844 0.34026 1.000 0.0380 c RU
H14A H Uiso 0.68267 0.14917 0.39920 1.000 0.0570 c RU
H14B H Uiso 0.63759 0.13364 0.44412 1.000 0.0570 c RU
H14C H Uiso 0.64816 0.21428 0.42462 1.000 0.0570 c RU
H15A H Uiso 0.56625 0.06753 0.33267 1.000 0.0710 c RU
H15B H Uiso 0.57726 0.04989 0.39268 1.000 0.0710 c RU
H15C H Uiso 0.62905 0.05255 0.35282 1.000 0.0710 c RU
H18 H Uiso 0.65910 0.20539 0.08003 1.000 0.0370 c RU
H19 H Uiso 0.61055 0.29540 0.03664 1.000 0.0410 c RU
H20 H Uiso 0.53032 0.34647 0.07292 1.000 0.0380 c RU
H22 H Uiso 0.63089 0.14144 0.20864 1.000 0.0390 c RU
H23A H Uiso 0.71886 0.14830 0.13186 1.000 0.0740 c RU
H23B H Uiso 0.72555 0.11914 0.19004 1.000 0.0740 c RU
H23C H Uiso 0.71574 0.20312 0.17972 1.000 0.0740 c RU
H24A H Uiso 0.64000 0.06991 0.11005 1.000 0.0590 c RU
H24B H Uiso 0.58550 0.06453 0.14657 1.000 0.0590 c RU
H24C H Uiso 0.64435 0.03144 0.16554 1.000 0.0590 c RU
H25 H Uiso 0.48517 0.32847 0.20153 1.000 0.0420 c RU
H26A H Uiso 0.49146 0.42510 0.14040 1.000 0.0760 c RU
H26B H Uiso 0.42866 0.41243 0.16137 1.000 0.0760 c RU
H26C H Uiso 0.44617 0.38445 0.10482 1.000 0.0760 c RU
H27A H Uiso 0.41721 0.26032 0.12410 1.000 0.0830 c RU
H27B H Uiso 0.39630 0.28466 0.18055 1.000 0.0830 c RU
H27C H Uiso 0.44036 0.21992 0.17470 1.000 0.0830 c RU
H29A H Uiso 0.76169 0.39608 0.19658 1.000 0.0790 c RU
H29B H Uiso 0.76872 0.47864 0.21297 1.000 0.0790 c RU
H29C H Uiso 0.74946 0.45841 0.15519 1.000 0.0790 c RU
H30A H Uiso 0.65801 0.40146 0.13948 1.000 0.0750 c RU
H30B H Uiso 0.61175 0.39411 0.18447 1.000 0.0750 c RU
H30C H Uiso 0.66610 0.34300 0.18451 1.000 0.0750 c RU
H31A H Uiso 0.66263 0.52529 0.15509 1.000 0.0570 c RU
H31B H Uiso 0.68295 0.55875 0.20925 1.000 0.0570 c RU
H31C H Uiso 0.62124 0.52445 0.20422 1.000 0.0570 c RU
H33A H Uiso 0.74492 0.56796 0.26737 1.000 0.0750 c RU
H33B H Uiso 0.77944 0.51664 0.30587 1.000 0.0750 c RU
H33C H Uiso 0.75793 0.59359 0.32551 1.000 0.0750 c RU
H34A H Uiso 0.66495 0.47961 0.39393 1.000 0.1000 c RU
H34B H Uiso 0.70700 0.54656 0.39936 1.000 0.1000 c RU
H34C H Uiso 0.73134 0.46845 0.38587 1.000 0.1000 c RU
H35A H Uiso 0.64092 0.58703 0.28137 1.000 0.0640 c RU
H35B H Uiso 0.65771 0.61719 0.33752 1.000 0.0640 c RU
H35C H Uiso 0.61141 0.55494 0.33227 1.000 0.0640 c RU
H37A H Uiso 0.79963 0.38844 0.28049 1.000 0.1270 c RU
H37B H Uiso 0.80587 0.32578 0.32273 1.000 0.1270 c RU
H37C H Uiso 0.78885 0.40532 0.34065 1.000 0.1270 c RU
H38A H Uiso 0.66070 0.30419 0.35394 1.000 0.1230 c RU
H38B H Uiso 0.70075 0.35929 0.38433 1.000 0.1230 c RU
H38C H Uiso 0.72349 0.28088 0.36948 1.000 0.1230 c RU
H39A H Uiso 0.73560 0.30038 0.23463 1.000 0.1230 c RU
H39B H Uiso 0.67723 0.27615 0.26056 1.000 0.1230 c RU
H39C H Uiso 0.73558 0.24434 0.28184 1.000 0.1230 c RU
H40A H Uiso 0.51339 0.37016 0.36671 1.000 0.0290 c RU
H40B H Uiso 0.57560 0.34924 0.38414 1.000 0.0290 c RU
H44A H Uiso 0.55721 0.65907 0.43988 1.000 0.0540 c RU
H44B H Uiso 0.50130 0.63520 0.47020 1.000 0.0540 c RU
H44C H Uiso 0.50040 0.64309 0.40829 1.000 0.0540 c RU
H45A H Uiso 0.60400 0.58934 0.51988 1.000 0.0550 c RU
H45B H Uiso 0.59890 0.51135 0.54578 1.000 0.0550 c RU
H45C H Uiso 0.54440 0.56181 0.54133 1.000 0.0550 c RU
H46A H Uiso 0.57808 0.34310 0.47351 1.000 0.0590 c RU
H46B H Uiso 0.61080 0.39430 0.51341 1.000 0.0590 c RU
H46C H Uiso 0.63885 0.37456 0.45867 1.000 0.0590 c RU
H47A H Uiso 0.54250 0.50916 0.27224 1.000 0.0260 c RU
H47B H Uiso 0.53723 0.45550 0.22407 1.000 0.0260 c RU
H48A H Uiso 0.44679 0.48747 0.25135 1.000 0.0390 c RU
H48B H Uiso 0.46001 0.46089 0.30922 1.000 0.0390 c RU
H48C H Uiso 0.45539 0.40362 0.26299 1.000 0.0390 c RU

loop_
_atom_type_symbol
_atom_type_description
_atom_type_scat_dispersion_real
_atom_type_scat_dispersion_imag
_atom_type_scat_source
C C 0.0033 0.0016 ' International Tables Vol C Tables 4.2.6.8 and 6.1.1.4'
H H 0.0000 0.0000 ' International Tables Vol C Tables 4.2.6.8 and 6.1.1.4'
N N 0.0061 0.0033 ' International Tables Vol C Tables 4.2.6.8 and 6.1.1.4'
Si Si 0.0817 0.0704 ' International Tables Vol C Tables 4.2.6.8 and 6.1.1.4'

loop_
_geom_angle_atom_site_label_1
_geom_angle_atom_site_label_2
_geom_angle_atom_site_label_3
_geom_angle
_geom_angle_publ_flag
Si2 Si1 N1 109.79(5) yes
Si2 Si1 C40 115.87(5) yes
Si2 Si1 C47 107.95(5) yes
N1 Si1 C40 106.27(6) yes
N1 Si1 C47 108.98(6) yes
C40 Si1 C47 107.82(6) yes
Si1 Si2 C28 107.00(5) yes
Si1 Si2 C32 111.97(6) yes
Si1 Si2 C36 106.65(6) yes
C28 Si2 C32 109.58(8) yes
C28 Si2 C36 110.79(10) yes
C32 Si2 C36 110.77(9) yes
Si1 N1 C1 158.18(10) yes
C1 N2 C2 110.53(11) yes
C1 N2 C4 128.16(11) yes
C2 N2 C4 121.31(11) yes
C1 N3 C3 110.96(11) yes
C1 N3 C16 126.29(11) yes
C3 N3 C16 122.66(11) yes
C40 N4 C41 123.07(11) yes
C40 N4 C43 123.80(11) yes
C41 N4 C43 112.91(11) yes
C41 N5 C42 113.38(11) yes
C41 N5 C44 123.09(12) yes
C42 N5 C44 123.51(11) yes
N1 C1 N2 131.13(12) yes
N1 C1 N3 126.18(12) yes
N2 C1 N3 102.68(10) yes
N2 C2 C3 108.25(13) yes
N3 C3 C2 107.58(13) yes
N2 C4 C5 118.78(12) yes
N2 C4 C9 118.64(12) yes
C5 C4 C9 122.38(13) no
C4 C5 C6 117.76(13) no
C4 C5 C10 122.02(13) no
C6 C5 C10 120.21(13) no
C5 C6 C7 120.86(15) no
C6 C7 C8 120.31(14) no
C7 C8 C9 121.52(14) no
C4 C9 C8 117.17(13) no
C4 C9 C13 122.15(13) no
C8 C9 C13 120.66(13) no
C5 C10 C11 112.44(13) no
C5 C10 C12 110.86(14) no
C11 C10 C12 109.91(14) no
C9 C13 C14 112.76(13) no
C9 C13 C15 110.92(14) no
C14 C13 C15 108.74(14) no
N3 C16 C17 118.94(12) yes
N3 C16 C21 119.00(12) yes
C17 C16 C21 121.94(12) no
C16 C17 C18 117.91(13) no
C16 C17 C22 123.14(12) no
C18 C17 C22 118.91(13) no
C17 C18 C19 120.91(15) no
C18 C19 C20 120.43(15) no
C19 C20 C21 121.09(14) no
C16 C21 C20 117.69(13) no
C16 C21 C25 120.40(13) no
C20 C21 C25 121.89(13) no
C17 C22 C23 111.76(14) no
C17 C22 C24 109.94(13) no
C23 C22 C24 109.50(14) no
C21 C25 C26 114.07(14) no
C21 C25 C27 111.33(14) no
C26 C25 C27 109.55(15) no
Si2 C28 C29 112.94(13) yes
Si2 C28 C30 111.71(12) yes
Si2 C28 C31 111.63(11) yes
C29 C28 C30 107.48(15) no
C29 C28 C31 107.04(14) no
C30 C28 C31 105.63(14) no
Si2 C32 C33 112.23(13) yes
Si2 C32 C34 110.96(14) yes
Si2 C32 C35 112.36(12) yes
C33 C32 C34 106.98(16) no
C33 C32 C35 107.99(15) no
C34 C32 C35 105.98(16) no
Si2 C36 C37 114.35(16) yes
Si2 C36 C38 109.98(15) yes
Si2 C36 C39 110.03(17) yes
C37 C36 C38 108.0(2) no
C37 C36 C39 108.12(19) no
C38 C36 C39 106.04(19) no
Si1 C40 N4 121.21(9) yes
N4 C41 N5 101.76(11) yes
N5 C42 C43 106.15(12) yes
N5 C42 C45 122.56(13) yes
C43 C42 C45 131.30(14) no
N4 C43 C42 105.79(12) yes
N4 C43 C46 123.81(13) yes
C42 C43 C46 130.40(13) no
Si1 C47 C48 115.54(10) yes
N2 C2 H2 126.00 no
C3 C2 H2 126.00 no
N3 C3 H3 126.00 no
C2 C3 H3 126.00 no
C5 C6 H6 120.00 no
C7 C6 H6 120.00 no
C6 C7 H7 120.00 no
C8 C7 H7 120.00 no
C7 C8 H8 119.00 no
C9 C8 H8 119.00 no
C5 C10 H10 108.00 no
C11 C10 H10 108.00 no
C12 C10 H10 108.00 no
C10 C11 H11A 109.00 no
C10 C11 H11B 109.00 no
C10 C11 H11C 109.00 no
H11A C11 H11B 109.00 no
H11A C11 H11C 109.00 no
H11B C11 H11C 109.00 no
C10 C12 H12A 109.00 no
C10 C12 H12B 109.00 no
C10 C12 H12C 109.00 no
H12A C12 H12B 109.00 no
H12A C12 H12C 109.00 no
H12B C12 H12C 109.00 no
C9 C13 H13 108.00 no
C14 C13 H13 108.00 no
C15 C13 H13 108.00 no
C13 C14 H14A 109.00 no
C13 C14 H14B 109.00 no
C13 C14 H14C 109.00 no
H14A C14 H14B 109.00 no
H14A C14 H14C 109.00 no
H14B C14 H14C 109.00 no
C13 C15 H15A 109.00 no
C13 C15 H15B 109.00 no
C13 C15 H15C 109.00 no
H15A C15 H15B 109.00 no
H15A C15 H15C 109.00 no
H15B C15 H15C 109.00 no
C17 C18 H18 120.00 no
C19 C18 H18 120.00 no
C18 C19 H19 120.00 no
C20 C19 H19 120.00 no
C19 C20 H20 119.00 no
C21 C20 H20 119.00 no
C17 C22 H22 109.00 no
C23 C22 H22 109.00 no
C24 C22 H22 109.00 no
C22 C23 H23A 109.00 no
C22 C23 H23B 109.00 no
C22 C23 H23C 109.00 no
H23A C23 H23B 109.00 no
H23A C23 H23C 109.00 no
H23B C23 H23C 109.00 no
C22 C24 H24A 109.00 no
C22 C24 H24B 109.00 no
C22 C24 H24C 109.00 no
H24A C24 H24B 109.00 no
H24A C24 H24C 109.00 no
H24B C24 H24C 109.00 no
C21 C25 H25 107.00 no
C26 C25 H25 107.00 no
C27 C25 H25 107.00 no
C25 C26 H26A 109.00 no
C25 C26 H26B 109.00 no
C25 C26 H26C 109.00 no
H26A C26 H26B 109.00 no
H26A C26 H26C 109.00 no
H26B C26 H26C 109.00 no
C25 C27 H27A 109.00 no
C25 C27 H27B 109.00 no
C25 C27 H27C 109.00 no
H27A C27 H27B 109.00 no
H27A C27 H27C 109.00 no
H27B C27 H27C 109.00 no
C28 C29 H29A 109.00 no
C28 C29 H29B 109.00 no
C28 C29 H29C 109.00 no
H29A C29 H29B 109.00 no
H29A C29 H29C 109.00 no
H29B C29 H29C 109.00 no
C28 C30 H30A 109.00 no
C28 C30 H30B 109.00 no
C28 C30 H30C 109.00 no
H30A C30 H30B 109.00 no
H30A C30 H30C 109.00 no
H30B C30 H30C 109.00 no
C28 C31 H31A 109.00 no
C28 C31 H31B 109.00 no
C28 C31 H31C 109.00 no
H31A C31 H31B 109.00 no
H31A C31 H31C 109.00 no
H31B C31 H31C 109.00 no
C32 C33 H33A 109.00 no
C32 C33 H33B 109.00 no
C32 C33 H33C 109.00 no
H33A C33 H33B 109.00 no
H33A C33 H33C 109.00 no
H33B C33 H33C 109.00 no
C32 C34 H34A 109.00 no
C32 C34 H34B 109.00 no
C32 C34 H34C 109.00 no
H34A C34 H34B 109.00 no
H34A C34 H34C 109.00 no
H34B C34 H34C 109.00 no
C32 C35 H35A 109.00 no
C32 C35 H35B 109.00 no
C32 C35 H35C 109.00 no
H35A C35 H35B 109.00 no
H35A C35 H35C 109.00 no
H35B C35 H35C 109.00 no
C36 C37 H37A 109.00 no
C36 C37 H37B 109.00 no
C36 C37 H37C 109.00 no
H37A C37 H37B 109.00 no
H37A C37 H37C 109.00 no
H37B C37 H37C 109.00 no
C36 C38 H38A 109.00 no
C36 C38 H38B 109.00 no
C36 C38 H38C 109.00 no
H38A C38 H38B 109.00 no
H38A C38 H38C 109.00 no
H38B C38 H38C 109.00 no
C36 C39 H39A 109.00 no
C36 C39 H39B 109.00 no
C36 C39 H39C 109.00 no
H39A C39 H39B 109.00 no
H39A C39 H39C 109.00 no
H39B C39 H39C 109.00 no
Si1 C40 H40A 107.00 no
Si1 C40 H40B 107.00 no
N4 C40 H40A 107.00 no
N4 C40 H40B 107.00 no
H40A C40 H40B 107.00 no
N5 C44 H44A 109.00 no
N5 C44 H44B 109.00 no
N5 C44 H44C 109.00 no
H44A C44 H44B 109.00 no
H44A C44 H44C 109.00 no
H44B C44 H44C 109.00 no
C42 C45 H45A 109.00 no
C42 C45 H45B 109.00 no
C42 C45 H45C 109.00 no
H45A C45 H45B 109.00 no
H45A C45 H45C 109.00 no
H45B C45 H45C 109.00 no
C43 C46 H46A 109.00 no
C43 C46 H46B 109.00 no
C43 C46 H46C 109.00 no
H46A C46 H46B 109.00 no
H46A C46 H46C 109.00 no
H46B C46 H46C 109.00 no
Si1 C47 H47A 108.00 no
Si1 C47 H47B 108.00 no
C48 C47 H47A 108.00 no
C48 C47 H47B 108.00 no
H47A C47 H47B 107.00 no
C47 C48 H48A 109.00 no
C47 C48 H48B 109.00 no
C47 C48 H48C 109.00 no
H48A C48 H48B 109.00 no
H48A C48 H48C 109.00 no
H48B C48 H48C 109.00 no

loop_
_geom_bond_atom_site_label_1
_geom_bond_atom_site_label_2
_geom_bond_distance
_geom_bond_publ_flag
Si1 Si2 2.4210(7) yes
Si1 N1 1.6918(12) yes
Si1 C40 1.9173(14) yes
Si1 C47 1.8875(14) yes
Si2 C28 1.9511(19) yes
Si2 C32 1.9600(19) yes
Si2 C36 1.942(2) yes
N1 C1 1.2681(17) yes
N2 C1 1.3995(17) yes
N2 C2 1.4013(19) yes
N2 C4 1.4435(17) yes
N3 C1 1.4073(17) yes
N3 C3 1.3958(19) yes
N3 C16 1.4379(17) yes
N4 C40 1.4701(17) yes
N4 C41 1.3628(17) yes
N4 C43 1.4050(17) yes
N5 C41 1.3675(17) yes
N5 C42 1.3885(18) yes
N5 C44 1.4508(19) yes
C2 C3 1.331(2) no
C4 C5 1.402(2) no
C4 C9 1.403(2) no
C5 C6 1.399(2) no
C5 C10 1.519(2) no
C6 C7 1.376(2) no
C7 C8 1.383(2) no
C8 C9 1.395(2) no
C9 C13 1.523(2) no
C10 C11 1.535(2) no
C10 C12 1.532(3) no
C13 C14 1.528(2) no
C13 C15 1.540(3) no
C16 C17 1.399(2) no
C16 C21 1.4067(19) no
C17 C18 1.394(2) no
C17 C22 1.523(2) no
C18 C19 1.377(2) no
C19 C20 1.382(2) no
C20 C21 1.389(2) no
C21 C25 1.520(2) no
C22 C23 1.543(2) no
C22 C24 1.536(2) no
C25 C26 1.527(3) no
C25 C27 1.533(3) no
C28 C29 1.547(3) no
C28 C30 1.535(3) no
C28 C31 1.536(2) no
C32 C33 1.550(3) no
C32 C34 1.546(3) no
C32 C35 1.525(3) no
C36 C37 1.553(3) no
C36 C38 1.529(4) no
C36 C39 1.550(4) no
C42 C43 1.350(2) no
C42 C45 1.500(2) no
C43 C46 1.496(2) no
C47 C48 1.528(2) no
C2 H2 0.9500 no
C3 H3 0.9500 no
C6 H6 0.9500 no
C7 H7 0.9500 no
C8 H8 0.9500 no
C10 H10 1.0000 no
C11 H11A 0.9800 no
C11 H11B 0.9800 no
C11 H11C 0.9800 no
C12 H12A 0.9800 no
C12 H12B 0.9800 no
C12 H12C 0.9800 no
C13 H13 1.0000 no
C14 H14A 0.9800 no
C14 H14B 0.9800 no
C14 H14C 0.9800 no
C15 H15A 0.9800 no
C15 H15B 0.9800 no
C15 H15C 0.9800 no
C18 H18 0.9500 no
C19 H19 0.9500 no
C20 H20 0.9500 no
C22 H22 1.0000 no
C23 H23A 0.9800 no
C23 H23B 0.9800 no
C23 H23C 0.9800 no
C24 H24A 0.9800 no
C24 H24B 0.9800 no
C24 H24C 0.9800 no
C25 H25 1.0000 no
C26 H26A 0.9800 no
C26 H26B 0.9800 no
C26 H26C 0.9800 no
C27 H27A 0.9800 no
C27 H27B 0.9800 no
C27 H27C 0.9800 no
C29 H29A 0.9800 no
C29 H29B 0.9800 no
C29 H29C 0.9800 no
C30 H30A 0.9800 no
C30 H30B 0.9800 no
C30 H30C 0.9800 no
C31 H31A 0.9800 no
C31 H31B 0.9800 no
C31 H31C 0.9800 no
C33 H33A 0.9800 no
C33 H33B 0.9800 no
C33 H33C 0.9800 no
C34 H34A 0.9800 no
C34 H34B 0.9800 no
C34 H34C 0.9800 no
C35 H35A 0.9800 no
C35 H35B 0.9800 no
C35 H35C 0.9800 no
C37 H37A 0.9800 no
C37 H37B 0.9800 no
C37 H37C 0.9800 no
C38 H38A 0.9800 no
C38 H38B 0.9800 no
C38 H38C 0.9800 no
C39 H39A 0.9800 no
C39 H39B 0.9800 no
C39 H39C 0.9800 no
C40 H40A 0.9900 no
C40 H40B 0.9900 no
C44 H44A 0.9800 no
C44 H44B 0.9800 no
C44 H44C 0.9800 no
C45 H45A 0.9800 no
C45 H45B 0.9800 no
C45 H45C 0.9800 no
C46 H46A 0.9800 no
C46 H46B 0.9800 no
C46 H46C 0.9800 no
C47 H47A 0.9900 no
C47 H47B 0.9900 no
C48 H48A 0.9800 no
C48 H48B 0.9800 no
C48 H48C 0.9800 no

loop_
_geom_hbond_atom_site_label_D
_geom_hbond_atom_site_label_H
_geom_hbond_atom_site_label_A
_geom_hbond_distance_DH
_geom_hbond_distance_HA
_geom_hbond_distance_DA
_geom_hbond_angle_DHA
_geom_hbond_publ_flag
C10 H10 N2 1.0000 2.5100 2.905(2) 103.00 yes
C22 H22 N3 1.0000 2.4800 2.928(2) 107.00 yes

loop_
_geom_torsion_atom_site_label_1
_geom_torsion_atom_site_label_2
_geom_torsion_atom_site_label_3
_geom_torsion_atom_site_label_4
_geom_torsion
_geom_torsion_publ_flag
N1 Si1 Si2 C28 69.08(7) no
N1 Si1 Si2 C32 -170.84(7) no
N1 Si1 Si2 C36 -49.53(10) no
C40 Si1 Si2 C28 -170.57(7) no
C40 Si1 Si2 C32 -50.49(8) no
C40 Si1 Si2 C36 70.83(10) no
C47 Si1 Si2 C28 -49.60(7) no
C47 Si1 Si2 C32 70.48(8) no
C47 Si1 Si2 C36 -168.20(10) no
Si2 Si1 N1 C1 157.1(3) no
C40 Si1 N1 C1 31.1(3) no
C47 Si1 N1 C1 -84.9(3) no
Si2 Si1 C40 N4 59.26(13) no
N1 Si1 C40 N4 -178.50(11) no
C47 Si1 C40 N4 -61.78(13) no
Si2 Si1 C47 C48 -171.39(9) no
N1 Si1 C47 C48 69.42(11) no
C40 Si1 C47 C48 -45.52(12) no
Si1 Si2 C28 C29 -160.12(11) no
Si1 Si2 C28 C30 -38.82(13) no
Si1 Si2 C28 C31 79.21(12) no
C32 Si2 C28 C29 78.29(14) no
C32 Si2 C28 C30 -160.41(13) no
C32 Si2 C28 C31 -42.39(14) no
C36 Si2 C28 C29 -44.23(15) no
C36 Si2 C28 C30 77.07(14) no
C36 Si2 C28 C31 -164.91(12) no
Si1 Si2 C32 C33 -165.39(11) no
Si1 Si2 C32 C34 74.98(14) no
Si1 Si2 C32 C35 -43.46(14) no
C28 Si2 C32 C33 -46.83(15) no
C28 Si2 C32 C34 -166.46(13) no
C28 Si2 C32 C35 75.10(14) no
C36 Si2 C32 C33 75.70(15) no
C36 Si2 C32 C34 -43.93(17) no
C36 Si2 C32 C35 -162.37(13) no
Si1 Si2 C36 C37 -166.52(18) no
Si1 Si2 C36 C38 -44.87(17) no
Si1 Si2 C36 C39 71.59(16) no
C28 Si2 C36 C37 77.4(2) no
C28 Si2 C36 C38 -160.97(15) no
C28 Si2 C36 C39 -44.51(17) no
C32 Si2 C36 C37 -44.4(2) no
C32 Si2 C36 C38 77.21(16) no
C32 Si2 C36 C39 -166.34(14) no
Si1 N1 C1 N2 -32.3(4) no
Si1 N1 C1 N3 149.1(2) no
C2 N2 C1 N1 -178.91(14) no
C2 N2 C1 N3 -0.09(14) no
C4 N2 C1 N1 2.0(2) no
C4 N2 C1 N3 -179.15(12) no
C1 N2 C2 C3 0.09(17) no
C4 N2 C2 C3 179.23(13) no
C1 N2 C4 C5 92.42(17) no
C1 N2 C4 C9 -92.62(17) no
C2 N2 C4 C5 -86.56(16) no
C2 N2 C4 C9 88.41(17) no
C3 N3 C1 N1 178.96(13) no
C3 N3 C1 N2 0.06(14) no
C16 N3 C1 N1 -4.6(2) no
C16 N3 C1 N2 176.52(12) no
C1 N3 C3 C2 0.00(17) no
C16 N3 C3 C2 -176.62(13) no
C1 N3 C16 C17 110.71(15) no
C1 N3 C16 C21 -73.16(18) no
C3 N3 C16 C17 -73.21(18) no
C3 N3 C16 C21 102.92(16) no
C41 N4 C40 Si1 51.89(18) no
C43 N4 C40 Si1 -133.83(13) no
C40 N4 C41 N5 175.69(12) no
C43 N4 C41 N5 0.85(16) no
C40 N4 C43 C42 -175.83(13) no
C40 N4 C43 C46 5.0(2) no
C41 N4 C43 C42 -1.03(17) no
C41 N4 C43 C46 179.79(15) no
C42 N5 C41 N4 -0.37(16) no
C44 N5 C41 N4 178.06(14) no
C41 N5 C42 C43 -0.24(18) no
C41 N5 C42 C45 -179.73(15) no
C44 N5 C42 C43 -178.66(15) no
C44 N5 C42 C45 1.9(2) no
N2 C2 C3 N3 -0.04(18) no
N2 C4 C5 C6 173.97(12) no
N2 C4 C5 C10 -5.0(2) no
C9 C4 C5 C6 -0.8(2) no
C9 C4 C5 C10 -179.77(13) no
N2 C4 C9 C8 -173.78(13) no
N2 C4 C9 C13 4.4(2) no
C5 C4 C9 C8 1.0(2) no
C5 C4 C9 C13 179.20(13) no
C4 C5 C6 C7 0.0(2) no
C10 C5 C6 C7 178.95(14) no
C4 C5 C10 C11 -144.94(14) no
C4 C5 C10 C12 91.59(17) no
C6 C5 C10 C11 36.12(19) no
C6 C5 C10 C12 -87.36(18) no
C5 C6 C7 C8 0.6(2) no
C6 C7 C8 C9 -0.4(2) no
C7 C8 C9 C4 -0.4(2) no
C7 C8 C9 C13 -178.61(14) no
C4 C9 C13 C14 152.17(14) no
C4 C9 C13 C15 -85.60(18) no
C8 C9 C13 C14 -29.7(2) no
C8 C9 C13 C15 92.54(18) no
N3 C16 C17 C18 177.54(13) no
N3 C16 C17 C22 -0.1(2) no
C21 C16 C17 C18 1.5(2) no
C21 C16 C17 C22 -176.06(13) no
N3 C16 C21 C20 -178.03(13) no
N3 C16 C21 C25 0.5(2) no
C17 C16 C21 C20 -2.0(2) no
C17 C16 C21 C25 176.46(13) no
C16 C17 C18 C19 0.2(2) no
C22 C17 C18 C19 177.85(15) no
C16 C17 C22 C23 -135.92(15) no
C16 C17 C22 C24 102.27(16) no
C18 C17 C22 C23 46.51(19) no
C18 C17 C22 C24 -75.30(18) no
C17 C18 C19 C20 -1.3(2) no
C18 C19 C20 C21 0.8(2) no
C19 C20 C21 C16 0.9(2) no
C19 C20 C21 C25 -177.61(15) no
C16 C21 C25 C26 160.97(14) no
C16 C21 C25 C27 -74.43(18) no
C20 C21 C25 C26 -20.6(2) no
C20 C21 C25 C27 103.98(17) no
N5 C42 C43 N4 0.73(17) no
N5 C42 C43 C46 179.83(17) no
C45 C42 C43 N4 -179.85(17) no
C45 C42 C43 C46 -0.7(3) no

loop_
_platon_squeeze_void_nr
_platon_squeeze_void_average_x
_platon_squeeze_void_average_y
_platon_squeeze_void_average_z
_platon_squeeze_void_volume
_platon_squeeze_void_count_electrons
_platon_squeeze_void_content
1 0.001 -0.018 0.000 1399 292 ' '
2 0.337 -0.135 0.500 1399 292 ' '
